data_4078817
loop_
_publ_author_name
'Dai, Qi Xiu'
'Seino, Hidetake'
'Mizobe, Yasushi'

_publ_section_title
;
 Tungsten(II) Alkylimido Complexes from Insertion of Nitriles into
 Tungsten Hydride: Alkylideneamido Intermediate Stage and Nitrene Group
 Transfer to Isocyanide
;
_journal_issue 14
_journal_name_full Organometallics
_journal_page_first 4933
_journal_paper_doi 10.1021/om3004338
_journal_volume 31
_journal_year 2012
_chemical_formula_moiety 'C61 H59 N P4 W '
_chemical_formula_sum 'C61 H59 N P4 W'
_chemical_formula_weight 1113.89
_space_group_IT_number 61
_symmetry_cell_setting orthorhombic
_symmetry_Int_Tables_number 61
_symmetry_space_group_name_Hall '-P 2ac 2ab'
_symmetry_space_group_name_H-M 'P b c a'
_cell_angle_alpha 90.0000
_cell_angle_beta 90.0000
_cell_angle_gamma 90.0000
_cell_formula_units_Z 8
_cell_length_a 17.067(3)
_cell_length_b 17.728(3)
_cell_length_c 33.616(5)
_cell_measurement_reflns_used 19842
_cell_measurement_temperature 113.1
_cell_measurement_theta_max 27.9
_cell_measurement_theta_min 3.0
_cell_volume 10171(3)
_computing_cell_refinement CrystalClear
_computing_data_collection CrystalClear
_computing_data_reduction CrystalStructure
_computing_publication_material 'CrystalStructure 3.8'
_computing_structure_refinement CRYSTALS
_computing_structure_solution 'DIRDIF99 (PATTY)'
_diffrn_ambient_temperature 113.1
_diffrn_detector_area_resol_mean 7.31
_diffrn_measured_fraction_theta_full 0.998
_diffrn_measured_fraction_theta_max 0.998
_diffrn_measurement_device_type 'Rigaku Mercury'
_diffrn_measurement_method \w
_diffrn_radiation_type 'Mo K\a'
_diffrn_radiation_wavelength 0.71070
_diffrn_reflns_av_R_equivalents 0.067
_diffrn_reflns_limit_h_max 22
_diffrn_reflns_limit_h_min -22
_diffrn_reflns_limit_k_max 23
_diffrn_reflns_limit_k_min -23
_diffrn_reflns_limit_l_max 44
_diffrn_reflns_limit_l_min -44
_diffrn_reflns_number 99289
_diffrn_reflns_theta_full 27.88
_diffrn_reflns_theta_max 27.88
_exptl_absorpt_coefficient_mu 2.441
_exptl_absorpt_correction_T_max 0.885
_exptl_absorpt_correction_T_min 0.680
_exptl_absorpt_correction_type multi-scan
_exptl_absorpt_process_details 'Jacobson, R. (1998) Private communication'
_exptl_crystal_colour red
_exptl_crystal_density_diffrn 1.455
_exptl_crystal_density_method 'not measured'
_exptl_crystal_description platelet
_exptl_crystal_F_000 4528.00
_exptl_crystal_size_max 0.30
_exptl_crystal_size_mid 0.20
_exptl_crystal_size_min 0.05
_refine_diff_density_max 3.40
_refine_diff_density_min -2.44
_refine_ls_extinction_method none
_refine_ls_goodness_of_fit_ref 1.056
_refine_ls_hydrogen_treatment refall
_refine_ls_number_parameters 669
_refine_ls_number_reflns 12115
_refine_ls_R_factor_gt 0.0402
_refine_ls_shift/su_max 0.0000
_refine_ls_structure_factor_coef Fsqd
_refine_ls_weighting_details 'w = 1/[0.6000\s(Fo^2^)]/(4Fo^2^)'
_refine_ls_weighting_scheme calc
_refine_ls_wR_factor_ref 0.0929
_reflns_number_gt 7957
_reflns_number_total 12115
_reflns_threshold_expression F^2^>2.0\s(F^2^)
_cod_data_source_file om3004338_si_002.cif
_cod_data_source_block '__[WH(NCHTol)(P4)]_toluene'
_cod_original_cell_volume 10170(3)
_cod_original_formula_sum 'C61 H59 N P4 W '
_cod_database_code 4078817

loop_
_symmetry_equiv_pos_site_id
_symmetry_equiv_pos_as_xyz
1 +X,+Y,+Z
2 1/2-X,1/2+Y,+Z
3 +X,1/2-Y,1/2+Z
4 1/2-X,-Y,1/2+Z
5 -X,-Y,-Z
6 1/2+X,1/2-Y,-Z
7 -X,1/2+Y,1/2-Z
8 1/2+X,+Y,1/2-Z

loop_
_atom_site_label
_atom_site_type_symbol
_atom_site_fract_x
_atom_site_fract_y
_atom_site_fract_z
_atom_site_U_iso_or_equiv
_atom_site_adp_type
_atom_site_occupancy
_atom_site_symmetry_multiplicity
_atom_site_calc_flag
_atom_site_refinement_flags
W(1) W 0.436820(10) 0.221780(10) 0.090780(10) 0.01477(4) Uani 1.00 1 d .
P(1) P 0.36684(7) 0.17784(7) 0.14949(4) 0.0180(2) Uani 1.00 1 d .
P(2) P 0.30911(7) 0.27198(7) 0.07909(3) 0.0156(2) Uani 1.00 1 d .
P(3) P 0.42256(7) 0.19829(7) 0.02183(4) 0.0157(2) Uani 1.00 1 d .
P(4) P 0.54393(7) 0.13244(7) 0.08064(4) 0.0165(2) Uani 1.00 1 d .
N(1) N 0.4960(2) 0.3097(2) 0.09491(11) 0.0174(9) Uani 1.00 1 d .
C(1) C 0.2604(2) 0.1770(2) 0.13888(14) 0.0205(11) Uani 1.00 1 d .
C(2) C 0.2373(2) 0.2508(2) 0.11896(14) 0.0211(11) Uani 1.00 1 d .
C(3) C 0.2673(2) 0.2282(2) 0.03389(13) 0.0161(10) Uani 1.00 1 d .
C(4) C 0.1872(2) 0.2288(2) 0.02426(14) 0.0201(11) Uani 1.00 1 d .
C(5) C 0.1609(2) 0.1944(2) -0.01065(16) 0.0240(12) Uani 1.00 1 d .
C(6) C 0.2134(2) 0.1585(2) -0.03596(15) 0.0219(12) Uani 1.00 1 d .
C(7) C 0.2932(2) 0.1581(2) -0.02663(14) 0.0203(12) Uani 1.00 1 d .
C(8) C 0.3195(2) 0.1925(2) 0.00810(13) 0.0155(10) Uani 1.00 1 d .
C(9) C 0.4697(2) 0.1095(2) 0.00653(13) 0.0175(11) Uani 1.00 1 d .
C(10) C 0.5514(2) 0.1097(2) 0.02634(13) 0.0191(11) Uani 1.00 1 d .
C(11) C 0.3829(3) 0.0856(2) 0.17295(14) 0.0215(12) Uani 1.00 1 d .
C(12) C 0.4553(3) 0.0742(3) 0.19185(15) 0.0294(14) Uani 1.00 1 d .
C(13) C 0.4719(3) 0.0055(3) 0.20999(17) 0.0369(16) Uani 1.00 1 d .
C(14) C 0.4190(4) -0.0516(3) 0.20921(18) 0.0418(18) Uani 1.00 1 d .
C(15) C 0.3465(3) -0.0410(3) 0.19063(18) 0.0385(17) Uani 1.00 1 d .
C(16) C 0.3282(3) 0.0277(2) 0.17293(16) 0.0280(13) Uani 1.00 1 d .
C(17) C 0.3693(2) 0.2397(2) 0.19339(15) 0.0223(12) Uani 1.00 1 d .
C(18) C 0.4072(3) 0.3090(2) 0.19212(16) 0.0273(13) Uani 1.00 1 d .
C(19) C 0.4081(3) 0.3568(3) 0.22488(18) 0.0392(17) Uani 1.00 1 d .
C(20) C 0.3688(3) 0.3368(3) 0.25905(17) 0.0383(16) Uani 1.00 1 d .
C(21) C 0.3292(3) 0.2680(3) 0.26099(16) 0.0373(16) Uani 1.00 1 d .
C(22) C 0.3309(3) 0.2200(3) 0.22881(15) 0.0291(13) Uani 1.00 1 d .
C(23) C 0.2942(2) 0.3732(2) 0.07003(14) 0.0180(11) Uani 1.00 1 d .
C(24) C 0.3315(2) 0.4229(2) 0.09572(15) 0.0213(12) Uani 1.00 1 d .
C(25) C 0.3270(2) 0.5009(2) 0.08967(16) 0.0233(12) Uani 1.00 1 d .
C(26) C 0.2859(3) 0.5285(2) 0.05766(17) 0.0326(15) Uani 1.00 1 d .
C(27) C 0.2480(4) 0.4799(3) 0.03202(18) 0.0456(18) Uani 1.00 1 d .
C(28) C 0.2528(3) 0.4023(2) 0.03797(16) 0.0362(15) Uani 1.00 1 d .
C(29) C 0.4564(2) 0.2707(2) -0.01333(14) 0.0180(11) Uani 1.00 1 d .
C(30) C 0.4509(2) 0.3463(2) -0.00227(15) 0.0232(12) Uani 1.00 1 d .
C(31) C 0.4708(3) 0.4039(3) -0.02826(16) 0.0297(14) Uani 1.00 1 d .
C(32) C 0.4978(3) 0.3865(3) -0.06583(18) 0.0346(16) Uani 1.00 1 d .
C(33) C 0.5053(3) 0.3113(3) -0.07751(16) 0.0329(15) Uani 1.00 1 d .
C(34) C 0.4842(2) 0.2537(3) -0.05160(15) 0.0256(13) Uani 1.00 1 d .
C(35) C 0.5428(2) 0.0350(2) 0.10066(14) 0.0204(12) Uani 1.00 1 d .
C(36) C 0.6096(3) 0.0006(2) 0.11643(16) 0.0286(14) Uani 1.00 1 d .
C(37) C 0.6065(3) -0.0737(3) 0.12980(17) 0.0355(16) Uani 1.00 1 d .
C(38) C 0.5376(3) -0.1135(3) 0.12833(17) 0.0357(16) Uani 1.00 1 d .
C(39) C 0.4709(3) -0.0807(2) 0.11255(16) 0.0308(14) Uani 1.00 1 d .
C(40) C 0.4735(3) -0.0061(2) 0.09878(15) 0.0245(13) Uani 1.00 1 d .
C(41) C 0.6446(2) 0.1630(2) 0.09098(14) 0.0189(11) Uani 1.00 1 d .
C(42) C 0.7103(2) 0.1396(2) 0.06925(15) 0.0224(12) Uani 1.00 1 d .
C(43) C 0.7845(2) 0.1680(2) 0.07751(16) 0.0256(13) Uani 1.00 1 d .
C(44) C 0.7944(2) 0.2193(3) 0.10798(16) 0.0283(13) Uani 1.00 1 d .
C(45) C 0.7309(3) 0.2425(3) 0.13029(17) 0.0311(14) Uani 1.00 1 d .
C(46) C 0.6565(3) 0.2149(2) 0.12172(15) 0.0258(13) Uani 1.00 1 d .
C(47) C 0.5374(2) 0.3711(2) 0.09084(15) 0.0210(11) Uani 1.00 1 d .
C(48) C 0.5850(2) 0.4080(2) 0.12148(14) 0.0201(11) Uani 1.00 1 d .
C(49) C 0.6284(2) 0.4732(2) 0.11210(15) 0.0221(12) Uani 1.00 1 d .
C(50) C 0.6757(2) 0.5091(2) 0.13969(16) 0.0247(13) Uani 1.00 1 d .
C(51) C 0.6835(3) 0.4815(2) 0.17818(15) 0.0258(13) Uani 1.00 1 d .
C(52) C 0.6416(3) 0.4162(2) 0.18767(15) 0.0284(14) Uani 1.00 1 d .
C(53) C 0.5929(3) 0.3813(2) 0.16067(15) 0.0235(12) Uani 1.00 1 d .
C(54) C 0.7332(3) 0.5212(3) 0.20853(17) 0.0419(18) Uani 1.00 1 d .
C(55) C 0.4169(3) 0.6690(3) 0.22960(17) 0.0338(15) Uani 1.00 1 d .
C(56) C 0.3729(3) 0.6054(3) 0.22082(17) 0.0334(15) Uani 1.00 1 d .
C(57) C 0.3999(4) 0.5518(3) 0.19422(19) 0.0427(18) Uani 1.00 1 d .
C(58) C 0.4724(4) 0.5605(4) 0.17660(19) 0.053(2) Uani 1.00 1 d .
C(59) C 0.5165(4) 0.6233(4) 0.1847(2) 0.057(2) Uani 1.00 1 d .
C(60) C 0.4887(3) 0.6768(3) 0.2110(2) 0.050(2) Uani 1.00 1 d .
C(61) C 0.3877(4) 0.7266(4) 0.2586(2) 0.072(2) Uani 1.00 1 d .
H(1) H 0.2484 0.1361 0.1217 0.025 Uiso 1.00 1 c R
H(2) H 0.2322 0.1716 0.1631 0.025 Uiso 1.00 1 c R
H(3) H 0.2374 0.2904 0.1380 0.025 Uiso 1.00 1 c R
H(4) H 0.1864 0.2461 0.1078 0.025 Uiso 1.00 1 c R
H(5) H 0.1507 0.2527 0.0415 0.024 Uiso 1.00 1 c R
H(6) H 0.1068 0.1956 -0.0172 0.029 Uiso 1.00 1 c R
H(7) H 0.1951 0.1344 -0.0594 0.026 Uiso 1.00 1 c R
H(8) H 0.3295 0.1342 -0.0440 0.024 Uiso 1.00 1 c R
H(9) H 0.4399 0.0675 0.0154 0.021 Uiso 1.00 1 c R
H(10) H 0.4746 0.1076 -0.0216 0.021 Uiso 1.00 1 c R
H(11) H 0.5833 0.1465 0.0137 0.023 Uiso 1.00 1 c R
H(12) H 0.5745 0.0613 0.0233 0.023 Uiso 1.00 1 c R
H(13) H 0.4931 0.1136 0.1923 0.035 Uiso 1.00 1 c R
H(14) H 0.5208 -0.0015 0.2230 0.044 Uiso 1.00 1 c R
H(15) H 0.4311 -0.0987 0.2213 0.050 Uiso 1.00 1 c R
H(16) H 0.3095 -0.0810 0.1901 0.046 Uiso 1.00 1 c R
H(17) H 0.2785 0.0349 0.1608 0.034 Uiso 1.00 1 c R
H(18) H 0.4330 0.3241 0.1684 0.033 Uiso 1.00 1 c R
H(19) H 0.4357 0.4033 0.2237 0.047 Uiso 1.00 1 c R
H(20) H 0.3686 0.3698 0.2813 0.046 Uiso 1.00 1 c R
H(21) H 0.3014 0.2543 0.2844 0.045 Uiso 1.00 1 c R
H(22) H 0.3054 0.1724 0.2306 0.035 Uiso 1.00 1 c R
H(23) H 0.3603 0.4038 0.1177 0.026 Uiso 1.00 1 c R
H(24) H 0.3523 0.5345 0.1076 0.028 Uiso 1.00 1 c R
H(25) H 0.2836 0.5814 0.0532 0.039 Uiso 1.00 1 c R
H(26) H 0.2186 0.4994 0.0103 0.055 Uiso 1.00 1 c R
H(27) H 0.2275 0.3690 0.0199 0.043 Uiso 1.00 1 c R
H(28) H 0.4330 0.3586 0.0237 0.028 Uiso 1.00 1 c R
H(29) H 0.4659 0.4550 -0.0203 0.036 Uiso 1.00 1 c R
H(30) H 0.5114 0.4258 -0.0838 0.042 Uiso 1.00 1 c R
H(31) H 0.5247 0.2995 -0.1032 0.039 Uiso 1.00 1 c R
H(32) H 0.4888 0.2026 -0.0598 0.031 Uiso 1.00 1 c R
H(33) H 0.6574 0.0279 0.1180 0.034 Uiso 1.00 1 c R
H(34) H 0.6524 -0.0970 0.1400 0.043 Uiso 1.00 1 c R
H(35) H 0.5357 -0.1637 0.1382 0.043 Uiso 1.00 1 c R
H(36) H 0.4235 -0.1087 0.1110 0.037 Uiso 1.00 1 c R
H(37) H 0.4276 0.0165 0.0881 0.029 Uiso 1.00 1 c R
H(38) H 0.7040 0.1037 0.0485 0.027 Uiso 1.00 1 c R
H(39) H 0.8282 0.1522 0.0622 0.031 Uiso 1.00 1 c R
H(40) H 0.8451 0.2387 0.1136 0.034 Uiso 1.00 1 c R
H(41) H 0.7379 0.2773 0.1515 0.037 Uiso 1.00 1 c R
H(42) H 0.6131 0.2316 0.1370 0.031 Uiso 1.00 1 c R
H(43) H 0.536(3) 0.395(2) 0.0658(16) 0.031(15) Uiso 1.00 1 c .
H(44) H 0.6251 0.4932 0.0859 0.027 Uiso 1.00 1 c R
H(45) H 0.7033 0.5534 0.1322 0.030 Uiso 1.00 1 c R
H(46) H 0.6468 0.3953 0.2136 0.034 Uiso 1.00 1 c R
H(47) H 0.5639 0.3381 0.1687 0.028 Uiso 1.00 1 c R
H(48) H 0.7853 0.5023 0.2073 0.050 Uiso 1.00 1 c R
H(49) H 0.7124 0.5126 0.2343 0.050 Uiso 1.00 1 c R
H(50) H 0.7336 0.5738 0.2032 0.050 Uiso 1.00 1 c R
H(51) H 0.375(2) 0.136(2) 0.0808(14) 0.028(14) Uiso 1.00 1 c .
H(52) H 0.3234 0.5985 0.2332 0.040 Uiso 1.00 1 c R
H(53) H 0.3686 0.5091 0.1881 0.051 Uiso 1.00 1 c R
H(54) H 0.4917 0.5230 0.1590 0.063 Uiso 1.00 1 c R
H(55) H 0.5660 0.6300 0.1723 0.069 Uiso 1.00 1 c R
H(56) H 0.5196 0.7201 0.2164 0.059 Uiso 1.00 1 c R
H(57) H 0.3580 0.7638 0.2449 0.087 Uiso 1.00 1 c R
H(58) H 0.4310 0.7500 0.2714 0.087 Uiso 1.00 1 c R
H(59) H 0.3555 0.7027 0.2779 0.087 Uiso 1.00 1 c R

loop_
_atom_site_aniso_label
_atom_site_aniso_U_11
_atom_site_aniso_U_22
_atom_site_aniso_U_33
_atom_site_aniso_U_12
_atom_site_aniso_U_13
_atom_site_aniso_U_23
W(1) 0.01523(9) 0.01640(9) 0.01267(8) 0.00328(8) -0.00069(7) -0.00067(7)
P(1) 0.0191(6) 0.0182(5) 0.0165(5) 0.0018(4) -0.0011(4) -0.0004(4)
P(2) 0.0159(5) 0.0145(5) 0.0163(5) 0.0003(4) -0.0004(4) 0.0006(4)
P(3) 0.0164(6) 0.0155(5) 0.0154(5) -0.0007(4) -0.0002(4) -0.0006(4)
P(4) 0.0157(5) 0.0168(5) 0.0169(5) 0.0023(4) 0.0012(4) 0.0021(4)
N(1) 0.0190(19) 0.0202(19) 0.0131(18) 0.0092(15) 0.0018(15) -0.0014(15)
C(1) 0.018(2) 0.027(2) 0.017(2) -0.000(2) -0.0001(18) 0.0017(19)
C(2) 0.019(2) 0.024(2) 0.019(2) 0.002(2) 0.0010(19) -0.003(2)
C(3) 0.014(2) 0.012(2) 0.022(2) -0.0007(18) 0.0012(17) 0.0039(18)
C(4) 0.016(2) 0.018(2) 0.026(2) -0.0011(19) 0.0002(19) 0.002(2)
C(5) 0.014(2) 0.022(2) 0.036(2) -0.0032(19) -0.008(2) 0.001(2)
C(6) 0.024(2) 0.018(2) 0.024(2) -0.006(2) -0.005(2) -0.0029(19)
C(7) 0.017(2) 0.022(2) 0.022(2) -0.0052(19) 0.0023(19) 0.0003(19)
C(8) 0.015(2) 0.016(2) 0.016(2) -0.0022(18) -0.0012(17) 0.0036(17)
C(9) 0.023(2) 0.014(2) 0.015(2) 0.0019(19) 0.0013(18) -0.0000(17)
C(10) 0.017(2) 0.023(2) 0.017(2) 0.0013(19) 0.0021(18) 0.0010(18)
C(11) 0.030(2) 0.018(2) 0.017(2) 0.006(2) 0.002(2) 0.0041(19)
C(12) 0.038(3) 0.027(2) 0.023(2) 0.001(2) -0.005(2) 0.002(2)
C(13) 0.049(3) 0.032(3) 0.030(3) 0.019(2) -0.004(2) 0.005(2)
C(14) 0.059(4) 0.031(3) 0.036(3) 0.017(3) 0.014(3) 0.010(2)
C(15) 0.053(4) 0.021(2) 0.041(3) 0.000(2) 0.020(3) 0.010(2)
C(16) 0.032(3) 0.023(2) 0.029(2) 0.003(2) 0.008(2) 0.005(2)
C(17) 0.022(2) 0.023(2) 0.022(2) 0.003(2) -0.003(2) 0.002(2)
C(18) 0.029(2) 0.028(2) 0.025(2) 0.003(2) -0.003(2) -0.005(2)
C(19) 0.053(3) 0.031(3) 0.034(3) 0.004(2) -0.010(2) -0.006(2)
C(20) 0.051(3) 0.040(3) 0.024(2) 0.013(3) -0.005(2) -0.017(2)
C(21) 0.041(3) 0.050(3) 0.021(2) 0.001(3) 0.005(2) -0.007(2)
C(22) 0.033(2) 0.033(2) 0.021(2) -0.005(2) -0.004(2) -0.003(2)
C(23) 0.020(2) 0.015(2) 0.019(2) -0.0002(18) -0.0031(18) -0.0014(18)
C(24) 0.024(2) 0.014(2) 0.026(2) -0.0010(18) -0.003(2) -0.0024(19)
C(25) 0.025(2) 0.015(2) 0.030(2) 0.0013(19) -0.000(2) -0.004(2)
C(26) 0.047(3) 0.015(2) 0.036(3) -0.003(2) -0.005(2) 0.000(2)
C(27) 0.078(4) 0.016(2) 0.042(3) -0.001(2) -0.033(3) 0.006(2)
C(28) 0.061(4) 0.014(2) 0.033(3) 0.000(2) -0.027(3) 0.001(2)
C(29) 0.013(2) 0.023(2) 0.018(2) -0.0068(19) -0.0039(16) 0.0048(19)
C(30) 0.026(2) 0.023(2) 0.021(2) -0.004(2) -0.005(2) 0.001(2)
C(31) 0.031(2) 0.027(2) 0.031(2) -0.013(2) -0.012(2) 0.009(2)
C(32) 0.025(2) 0.040(3) 0.039(3) -0.008(2) -0.005(2) 0.018(2)
C(33) 0.018(2) 0.056(3) 0.025(2) -0.002(2) 0.002(2) 0.013(2)
C(34) 0.023(2) 0.033(2) 0.021(2) 0.002(2) -0.000(2) 0.004(2)
C(35) 0.028(2) 0.013(2) 0.021(2) 0.0041(19) 0.0052(19) 0.0002(18)
C(36) 0.029(2) 0.027(2) 0.029(2) 0.005(2) 0.005(2) 0.009(2)
C(37) 0.038(3) 0.029(2) 0.039(3) 0.016(2) 0.008(2) 0.011(2)
C(38) 0.059(4) 0.020(2) 0.029(3) 0.009(2) 0.012(2) 0.005(2)
C(39) 0.042(3) 0.021(2) 0.030(2) -0.003(2) 0.010(2) -0.003(2)
C(40) 0.029(2) 0.022(2) 0.022(2) 0.003(2) 0.004(2) 0.001(2)
C(41) 0.016(2) 0.024(2) 0.017(2) 0.0094(19) -0.0004(19) 0.005(2)
C(42) 0.021(2) 0.024(2) 0.022(2) 0.009(2) 0.002(2) 0.001(2)
C(43) 0.017(2) 0.028(2) 0.031(2) 0.007(2) 0.006(2) 0.007(2)
C(44) 0.014(2) 0.033(2) 0.038(2) 0.000(2) -0.008(2) 0.001(2)
C(45) 0.022(2) 0.039(3) 0.032(2) 0.000(2) -0.003(2) -0.006(2)
C(46) 0.027(2) 0.028(2) 0.023(2) 0.007(2) -0.008(2) -0.005(2)
C(47) 0.016(2) 0.029(2) 0.017(2) 0.0016(19) 0.0014(19) 0.000(2)
C(48) 0.019(2) 0.022(2) 0.020(2) 0.0037(19) 0.0034(18) -0.0007(19)
C(49) 0.019(2) 0.028(2) 0.019(2) 0.000(2) 0.0022(19) 0.001(2)
C(50) 0.020(2) 0.023(2) 0.031(2) -0.006(2) 0.005(2) 0.001(2)
C(51) 0.026(2) 0.028(2) 0.024(2) -0.008(2) -0.001(2) -0.009(2)
C(52) 0.041(3) 0.026(2) 0.019(2) -0.006(2) -0.005(2) 0.001(2)
C(53) 0.025(2) 0.023(2) 0.023(2) -0.005(2) 0.001(2) -0.001(2)
C(54) 0.047(4) 0.042(3) 0.036(3) -0.017(3) -0.003(2) -0.006(2)
C(55) 0.026(2) 0.041(3) 0.034(3) 0.005(2) 0.001(2) -0.007(2)
C(56) 0.026(2) 0.043(3) 0.031(3) 0.001(2) -0.001(2) 0.007(2)
C(57) 0.051(4) 0.029(3) 0.048(3) 0.008(2) -0.019(3) -0.005(2)
C(58) 0.070(5) 0.060(4) 0.029(3) 0.036(4) -0.005(3) -0.011(3)
C(59) 0.042(4) 0.074(5) 0.055(4) 0.021(3) 0.022(3) 0.016(4)
C(60) 0.026(3) 0.054(4) 0.069(4) -0.003(3) 0.004(3) 0.006(3)
C(61) 0.070(5) 0.076(5) 0.071(5) 0.021(4) -0.012(4) -0.045(4)

loop_
_atom_type_symbol
_atom_type_description
_atom_type_scat_dispersion_real
_atom_type_scat_dispersion_imag
_atom_type_scat_source
C C 0.003 0.002
;
International Tables for Crystallography
(1992, Vol. C, Tables 4.2.6.8 and 6.1.1.4)
;
H H 0.000 0.000
;
International Tables for Crystallography
(1992, Vol. C, Table 6.1.1.4)
;
N N 0.006 0.003
;
International Tables for Crystallography
(1992, Vol. C, Tables 4.2.6.8 and 6.1.1.4)
;
P P 0.102 0.094
;
International Tables for Crystallography
(1992, Vol. C, Tables 4.2.6.8 and 6.1.1.4)
;
W W -0.849 6.872
;
International Tables for Crystallography
(1992, Vol. C, Tables 4.2.6.8 and 6.1.1.4)
;

loop_
_geom_angle_atom_site_label_1
_geom_angle_atom_site_label_2
_geom_angle_atom_site_label_3
_geom_angle
_geom_angle_publ_flag
P(1) W(1) P(2) 78.74(3) yes
P(1) W(1) P(3) 133.38(4) yes
P(1) W(1) P(4) 105.83(4) yes
P(1) W(1) N(1) 118.25(11) yes
P(2) W(1) P(3) 79.08(3) yes
P(2) W(1) P(4) 154.45(4) yes
P(2) W(1) N(1) 101.28(11) yes
P(3) W(1) P(4) 79.99(4) yes
P(3) W(1) N(1) 106.02(11) yes
P(4) W(1) N(1) 98.45(11) yes
W(1) P(1) C(1) 109.12(15) yes
W(1) P(1) C(11) 124.06(16) yes
W(1) P(1) C(17) 116.65(16) yes
C(1) P(1) C(11) 102.8(2) yes
C(1) P(1) C(17) 100.5(2) yes
C(11) P(1) C(17) 100.5(2) yes
W(1) P(2) C(2) 114.15(15) yes
W(1) P(2) C(3) 109.33(14) yes
W(1) P(2) C(23) 121.19(15) yes
C(2) P(2) C(3) 104.7(2) yes
C(2) P(2) C(23) 103.0(2) yes
C(3) P(2) C(23) 102.7(2) yes
W(1) P(3) C(8) 110.92(14) yes
W(1) P(3) C(9) 112.28(14) yes
W(1) P(3) C(29) 118.32(15) yes
C(8) P(3) C(9) 107.6(2) yes
C(8) P(3) C(29) 100.3(2) yes
C(9) P(3) C(29) 106.3(2) yes
W(1) P(4) C(10) 109.03(15) yes
W(1) P(4) C(35) 123.07(16) yes
W(1) P(4) C(41) 118.86(15) yes
C(10) P(4) C(35) 98.9(2) yes
C(10) P(4) C(41) 100.6(2) yes
C(35) P(4) C(41) 102.5(2) yes
W(1) N(1) C(47) 169.7(3) yes
P(1) C(1) C(2) 109.4(3) yes
P(2) C(2) C(1) 108.7(3) yes
P(2) C(3) C(4) 124.1(3) yes
P(2) C(3) C(8) 117.1(3) yes
C(4) C(3) C(8) 118.8(4) yes
C(3) C(4) C(5) 120.1(4) yes
C(4) C(5) C(6) 120.6(4) yes
C(5) C(6) C(7) 119.5(4) yes
C(6) C(7) C(8) 120.0(4) yes
P(3) C(8) C(3) 115.7(3) yes
P(3) C(8) C(7) 123.2(3) yes
C(3) C(8) C(7) 121.0(4) yes
P(3) C(9) C(10) 105.7(2) yes
P(4) C(10) C(9) 111.1(3) yes
P(1) C(11) C(12) 117.0(3) yes
P(1) C(11) C(16) 124.0(3) yes
C(12) C(11) C(16) 119.0(4) yes
C(11) C(12) C(13) 120.3(5) yes
C(12) C(13) C(14) 120.6(5) yes
C(13) C(14) C(15) 119.8(5) yes
C(14) C(15) C(16) 120.4(5) yes
C(11) C(16) C(15) 119.9(5) yes
P(1) C(17) C(18) 120.9(3) yes
P(1) C(17) C(22) 121.4(3) yes
C(18) C(17) C(22) 117.6(4) yes
C(17) C(18) C(19) 121.3(5) yes
C(18) C(19) C(20) 119.9(5) yes
C(19) C(20) C(21) 120.0(5) yes
C(20) C(21) C(22) 119.6(5) yes
C(17) C(22) C(21) 121.5(5) yes
P(2) C(23) C(24) 116.9(3) yes
P(2) C(23) C(28) 124.2(3) yes
C(24) C(23) C(28) 118.7(4) yes
C(23) C(24) C(25) 120.8(4) yes
C(24) C(25) C(26) 119.6(4) yes
C(25) C(26) C(27) 120.4(4) yes
C(26) C(27) C(28) 120.0(5) yes
C(23) C(28) C(27) 120.6(5) yes
P(3) C(29) C(30) 118.6(3) yes
P(3) C(29) C(34) 123.0(3) yes
C(30) C(29) C(34) 118.3(4) yes
C(29) C(30) C(31) 121.6(4) yes
C(30) C(31) C(32) 119.7(4) yes
C(31) C(32) C(33) 120.1(5) yes
C(32) C(33) C(34) 120.2(5) yes
C(29) C(34) C(33) 120.2(4) yes
P(4) C(35) C(36) 122.4(3) yes
P(4) C(35) C(40) 118.7(3) yes
C(36) C(35) C(40) 118.8(4) yes
C(35) C(36) C(37) 120.3(4) yes
C(36) C(37) C(38) 120.5(5) yes
C(37) C(38) C(39) 120.2(5) yes
C(38) C(39) C(40) 119.8(5) yes
C(35) C(40) C(39) 120.4(4) yes
P(4) C(41) C(42) 124.2(3) yes
P(4) C(41) C(46) 118.1(3) yes
C(42) C(41) C(46) 117.6(4) yes
C(41) C(42) C(43) 121.1(4) yes
C(42) C(43) C(44) 120.0(4) yes
C(43) C(44) C(45) 120.1(4) yes
C(44) C(45) C(46) 120.0(5) yes
C(41) C(46) C(45) 121.2(4) yes
N(1) C(47) C(48) 126.7(4) yes
C(47) C(48) C(49) 120.0(4) yes
C(47) C(48) C(53) 124.2(4) yes
C(49) C(48) C(53) 115.8(4) yes
C(48) C(49) C(50) 122.3(4) yes
C(49) C(50) C(51) 121.2(4) yes
C(50) C(51) C(52) 117.0(4) yes
C(50) C(51) C(54) 121.5(4) yes
C(52) C(51) C(54) 121.5(4) yes
C(51) C(52) C(53) 122.0(4) yes
C(48) C(53) C(52) 121.6(4) yes
C(56) C(55) C(60) 117.7(5) yes
C(56) C(55) C(61) 120.9(5) yes
C(60) C(55) C(61) 121.5(5) yes
C(55) C(56) C(57) 121.0(5) yes
C(56) C(57) C(58) 120.0(5) yes
C(57) C(58) C(59) 119.8(6) yes
C(58) C(59) C(60) 119.8(6) yes
C(55) C(60) C(59) 121.7(6) yes
P(1) W(1) H(51) 67.2(14) no
P(2) W(1) H(51) 76.4(14) no
P(3) W(1) H(51) 68.0(14) no
P(4) W(1) H(51) 82.3(14) no
N(1) W(1) H(51) 173.8(14) no
P(1) C(1) H(1) 109.5 no
P(1) C(1) H(2) 109.5 no
C(2) C(1) H(1) 109.5 no
C(2) C(1) H(2) 109.4 no
H(1) C(1) H(2) 109.5 no
P(2) C(2) H(3) 109.7 no
P(2) C(2) H(4) 109.7 no
C(1) C(2) H(3) 109.7 no
C(1) C(2) H(4) 109.6 no
H(3) C(2) H(4) 109.4 no
C(3) C(4) H(5) 120.0 no
C(5) C(4) H(5) 119.9 no
C(4) C(5) H(6) 119.7 no
C(6) C(5) H(6) 119.7 no
C(5) C(6) H(7) 120.2 no
C(7) C(6) H(7) 120.3 no
C(6) C(7) H(8) 120.0 no
C(8) C(7) H(8) 120.0 no
P(3) C(9) H(9) 110.4 no
P(3) C(9) H(10) 110.4 no
C(10) C(9) H(9) 110.4 no
C(10) C(9) H(10) 110.4 no
H(9) C(9) H(10) 109.5 no
P(4) C(10) H(11) 109.1 no
P(4) C(10) H(12) 109.1 no
C(9) C(10) H(11) 109.1 no
C(9) C(10) H(12) 109.1 no
H(11) C(10) H(12) 109.5 no
C(11) C(12) H(13) 119.9 no
C(13) C(12) H(13) 119.9 no
C(12) C(13) H(14) 119.7 no
C(14) C(13) H(14) 119.6 no
C(13) C(14) H(15) 120.2 no
C(15) C(14) H(15) 120.1 no
C(14) C(15) H(16) 119.8 no
C(16) C(15) H(16) 119.8 no
C(11) C(16) H(17) 120.1 no
C(15) C(16) H(17) 120.0 no
C(17) C(18) H(18) 119.4 no
C(19) C(18) H(18) 119.3 no
C(18) C(19) H(19) 120.0 no
C(20) C(19) H(19) 120.0 no
C(19) C(20) H(20) 120.0 no
C(21) C(20) H(20) 120.0 no
C(20) C(21) H(21) 120.2 no
C(22) C(21) H(21) 120.2 no
C(17) C(22) H(22) 119.3 no
C(21) C(22) H(22) 119.3 no
C(23) C(24) H(23) 119.6 no
C(25) C(24) H(23) 119.6 no
C(24) C(25) H(24) 120.2 no
C(26) C(25) H(24) 120.2 no
C(25) C(26) H(25) 119.8 no
C(27) C(26) H(25) 119.8 no
C(26) C(27) H(26) 120.0 no
C(28) C(27) H(26) 120.0 no
C(23) C(28) H(27) 119.7 no
C(27) C(28) H(27) 119.7 no
C(29) C(30) H(28) 119.2 no
C(31) C(30) H(28) 119.2 no
C(30) C(31) H(29) 120.2 no
C(32) C(31) H(29) 120.1 no
C(31) C(32) H(30) 120.0 no
C(33) C(32) H(30) 119.9 no
C(32) C(33) H(31) 119.9 no
C(34) C(33) H(31) 120.0 no
C(29) C(34) H(32) 119.9 no
C(33) C(34) H(32) 119.8 no
C(35) C(36) H(33) 119.8 no
C(37) C(36) H(33) 119.9 no
C(36) C(37) H(34) 119.7 no
C(38) C(37) H(34) 119.7 no
C(37) C(38) H(35) 119.9 no
C(39) C(38) H(35) 119.9 no
C(38) C(39) H(36) 120.1 no
C(40) C(39) H(36) 120.1 no
C(35) C(40) H(37) 119.9 no
C(39) C(40) H(37) 119.8 no
C(41) C(42) H(38) 119.4 no
C(43) C(42) H(38) 119.5 no
C(42) C(43) H(39) 120.0 no
C(44) C(43) H(39) 120.0 no
C(43) C(44) H(40) 120.0 no
C(45) C(44) H(40) 119.9 no
C(44) C(45) H(41) 120.1 no
C(46) C(45) H(41) 120.0 no
C(41) C(46) H(42) 119.4 no
C(45) C(46) H(42) 119.4 no
N(1) C(47) H(43) 117(3) no
C(48) C(47) H(43) 116(3) no
C(48) C(49) H(44) 118.9 no
C(50) C(49) H(44) 118.8 no
C(49) C(50) H(45) 119.4 no
C(51) C(50) H(45) 119.4 no
C(51) C(52) H(46) 119.0 no
C(53) C(52) H(46) 119.0 no
C(48) C(53) H(47) 119.2 no
C(52) C(53) H(47) 119.2 no
C(51) C(54) H(48) 109.4 no
C(51) C(54) H(49) 109.5 no
C(51) C(54) H(50) 109.5 no
H(48) C(54) H(49) 109.5 no
H(48) C(54) H(50) 109.5 no
H(49) C(54) H(50) 109.5 no
C(55) C(56) H(52) 119.5 no
C(57) C(56) H(52) 119.5 no
C(56) C(57) H(53) 120.0 no
C(58) C(57) H(53) 120.0 no
C(57) C(58) H(54) 120.1 no
C(59) C(58) H(54) 120.1 no
C(58) C(59) H(55) 120.1 no
C(60) C(59) H(55) 120.1 no
C(55) C(60) H(56) 119.1 no
C(59) C(60) H(56) 119.2 no
C(55) C(61) H(57) 109.5 no
C(55) C(61) H(58) 109.4 no
C(55) C(61) H(59) 109.5 no
H(57) C(61) H(58) 109.5 no
H(57) C(61) H(59) 109.5 no
H(58) C(61) H(59) 109.5 no

loop_
_geom_bond_atom_site_label_1
_geom_bond_atom_site_label_2
_geom_bond_distance
_geom_bond_publ_flag
W(1) P(1) 2.4348(13) yes
W(1) P(2) 2.3868(12) yes
W(1) P(3) 2.3674(13) yes
W(1) P(4) 2.4426(12) yes
W(1) N(1) 1.863(3) yes
P(1) C(1) 1.851(4) yes
P(1) C(11) 1.835(4) yes
P(1) C(17) 1.839(5) yes
P(2) C(2) 1.855(4) yes
P(2) C(3) 1.849(4) yes
P(2) C(23) 1.838(4) yes
P(3) C(8) 1.822(4) yes
P(3) C(9) 1.841(4) yes
P(3) C(29) 1.838(4) yes
P(4) C(10) 1.874(4) yes
P(4) C(35) 1.853(4) yes
P(4) C(41) 1.834(4) yes
N(1) C(47) 1.305(6) yes
C(1) C(2) 1.521(6) yes
C(3) C(4) 1.406(6) yes
C(3) C(8) 1.394(6) yes
C(4) C(5) 1.397(6) yes
C(5) C(6) 1.389(6) yes
C(6) C(7) 1.398(6) yes
C(7) C(8) 1.392(6) yes
C(9) C(10) 1.546(6) yes
C(11) C(12) 1.404(7) yes
C(11) C(16) 1.387(7) yes
C(12) C(13) 1.391(7) yes
C(13) C(14) 1.358(8) yes
C(14) C(15) 1.399(9) yes
C(15) C(16) 1.392(7) yes
C(17) C(18) 1.389(7) yes
C(17) C(22) 1.404(7) yes
C(18) C(19) 1.390(7) yes
C(19) C(20) 1.376(8) yes
C(20) C(21) 1.396(8) yes
C(21) C(22) 1.377(7) yes
C(23) C(24) 1.389(6) yes
C(23) C(28) 1.388(7) yes
C(24) C(25) 1.399(6) yes
C(25) C(26) 1.376(7) yes
C(26) C(27) 1.379(8) yes
C(27) C(28) 1.393(7) yes
C(29) C(30) 1.393(6) yes
C(29) C(34) 1.404(6) yes
C(30) C(31) 1.386(7) yes
C(31) C(32) 1.379(8) yes
C(32) C(33) 1.396(8) yes
C(33) C(34) 1.390(7) yes
C(35) C(36) 1.398(7) yes
C(35) C(40) 1.391(7) yes
C(36) C(37) 1.392(7) yes
C(37) C(38) 1.372(8) yes
C(38) C(39) 1.385(8) yes
C(39) C(40) 1.403(7) yes
C(41) C(42) 1.402(6) yes
C(41) C(46) 1.398(6) yes
C(42) C(43) 1.391(6) yes
C(43) C(44) 1.380(7) yes
C(44) C(45) 1.381(7) yes
C(45) C(46) 1.390(7) yes
C(47) C(48) 1.465(6) yes
C(48) C(49) 1.409(6) yes
C(48) C(53) 1.406(6) yes
C(49) C(50) 1.384(7) yes
C(50) C(51) 1.390(7) yes
C(51) C(52) 1.398(7) yes
C(51) C(54) 1.502(7) yes
C(52) C(53) 1.378(7) yes
C(55) C(56) 1.387(8) yes
C(55) C(60) 1.383(8) yes
C(55) C(61) 1.497(9) yes
C(56) C(57) 1.383(8) yes
C(57) C(58) 1.380(10) yes
C(58) C(59) 1.371(10) yes
C(59) C(60) 1.380(10) yes
W(1) H(51) 1.88(4) no
C(1) H(1) 0.950 no
C(1) H(2) 0.950 no
C(2) H(3) 0.950 no
C(2) H(4) 0.950 no
C(4) H(5) 0.950 no
C(5) H(6) 0.950 no
C(6) H(7) 0.950 no
C(7) H(8) 0.950 no
C(9) H(9) 0.950 no
C(9) H(10) 0.950 no
C(10) H(11) 0.950 no
C(10) H(12) 0.950 no
C(12) H(13) 0.950 no
C(13) H(14) 0.950 no
C(14) H(15) 0.950 no
C(15) H(16) 0.950 no
C(16) H(17) 0.950 no
C(18) H(18) 0.950 no
C(19) H(19) 0.950 no
C(20) H(20) 0.950 no
C(21) H(21) 0.950 no
C(22) H(22) 0.950 no
C(24) H(23) 0.950 no
C(25) H(24) 0.950 no
C(26) H(25) 0.950 no
C(27) H(26) 0.950 no
C(28) H(27) 0.950 no
C(30) H(28) 0.950 no
C(31) H(29) 0.950 no
C(32) H(30) 0.950 no
C(33) H(31) 0.950 no
C(34) H(32) 0.950 no
C(36) H(33) 0.950 no
C(37) H(34) 0.950 no
C(38) H(35) 0.950 no
C(39) H(36) 0.950 no
C(40) H(37) 0.950 no
C(42) H(38) 0.950 no
C(43) H(39) 0.950 no
C(44) H(40) 0.950 no
C(45) H(41) 0.950 no
C(46) H(42) 0.950 no
C(47) H(43) 0.95(5) no
C(49) H(44) 0.950 no
C(50) H(45) 0.950 no
C(52) H(46) 0.950 no
C(53) H(47) 0.950 no
C(54) H(48) 0.950 no
C(54) H(49) 0.950 no
C(54) H(50) 0.950 no
C(56) H(52) 0.950 no
C(57) H(53) 0.950 no
C(58) H(54) 0.950 no
C(59) H(55) 0.950 no
C(60) H(56) 0.950 no
C(61) H(57) 0.950 no
C(61) H(58) 0.950 no
C(61) H(59) 0.950 no
